data_2007947
loop_
_publ_author_name
'Mernari, B.'
'El Azhar, M.'
'El Attari, H.'
'Lagren\'ee, M.'
'Pierrot, M.'

_publ_contact_author
;
     M. Pierrot
     Laboratoire de Cristallochimie
     Faculte des Sciences  et Techniques de Saint Jerome
     Avenue Escadrille Normandie Niemen
     13397 Marseille Cedex 20
     France
;
_publ_section_title
;
 Complexe de T\'etracyanoquinodim\'ethane et
 4-Amino-3,5-bis(2-pyridyle)-1,2,4-triazole (TCNQ:abpt)
;
_journal_issue 12
_journal_name_full 'Acta Crystallographica Section C'
_journal_page_first 1983
_journal_page_last 1986
_journal_paper_doi 10.1107/S0108270198008427
_journal_volume 54
_journal_year 1998
_chemical_formula_moiety 'C12 H4 N4 , C12 H10 N6 '
_chemical_formula_sum 'C24 H14 N10'
_chemical_formula_weight 442.44
_space_group_IT_number 2
_symmetry_cell_setting triclinic
_symmetry_space_group_name_Hall '-P 1'
_symmetry_space_group_name_H-M 'P -1'
_atom_type_scat_source 'Waasmaier & Kirfel (1995)'
_cell_angle_alpha 82.4400(10)
_cell_angle_beta 85.4100(10)
_cell_angle_gamma 67.9500(10)
_cell_formula_units_Z 2
_cell_length_a 9.4440(10)
_cell_length_b 10.6760(10)
_cell_length_c 11.4080(10)
_cell_measurement_reflns_used 12236
_cell_measurement_temperature 298
_cell_measurement_theta_max 25.41
_cell_measurement_theta_min 1
_cell_volume 1056.22(18)
_computing_data_collection 'Kappa CCD'
_computing_data_reduction maXus
_computing_molecular_graphics maXus
_computing_publication_material maXus
_computing_structure_refinement maXus
_computing_structure_solution maXus
_diffrn_measurement_device 'Kappa CCD'
_diffrn_measurement_method '\f scan'
_diffrn_radiation_type 'Mo K\a'
_diffrn_radiation_wavelength 0.71073
_diffrn_reflns_limit_h_max 11
_diffrn_reflns_limit_h_min 0
_diffrn_reflns_limit_k_max 13
_diffrn_reflns_limit_k_min -11
_diffrn_reflns_limit_l_max 12
_diffrn_reflns_limit_l_min -12
_diffrn_reflns_number 3430
_diffrn_reflns_theta_max 25.41
_exptl_absorpt_coefficient_mu 0.091
_exptl_absorpt_correction_type none
_exptl_crystal_colour Colourless
_exptl_crystal_density_diffrn 1.38
_exptl_crystal_density_meas ?
_exptl_crystal_description Cube
_exptl_crystal_size_max 0.4
_exptl_crystal_size_mid 0.4
_exptl_crystal_size_min 0.4
_refine_diff_density_max 0.22
_refine_diff_density_min -0.23
_refine_ls_extinction_method None
_refine_ls_goodness_of_fit_obs 1.211
_refine_ls_hydrogen_treatment noref
_refine_ls_number_parameters 313
_refine_ls_number_reflns 2648
_refine_ls_R_factor_obs 0.057
_refine_ls_shift/esd_max 0.0084
_refine_ls_shift/esd_mean 0.0006
_refine_ls_structure_factor_coef F
_refine_ls_weighting_scheme sigma
_refine_ls_wR_factor_obs 0.068
_reflns_number_observed 2648
_reflns_number_total 3430
_reflns_observed_criterion refl_observed_if_I_>_2.00_sigma(I)
_cod_data_source_file gs1005.cif
_cod_data_source_block gs1005
_cod_depositor_comments
;
The following automatic conversions were performed:
'_symmetry_cell_setting' value 'Triclinic' changed to 'triclinic'
according to '/home/saulius/struct/CIF-dictionaries/cif_core.dic'
dictionary named 'cif_core.dic' version 2.4.1 from 2010-06-29.

Automatic conversion script
Id: cif_fix_enum 1527 2010-12-29 10:47:43Z saulius 

The following automatic conversions were performed:

'_atom_site_thermal_displace_type' tag value 'Uij' was replaced with
'Uani' value 34 times.

Automatic conversion script
Id: cif_fix_values 1646 2011-03-28 12:23:43Z adriana 

The following automatic conversions were performed:

'_symmetry_cell_setting' value 'Triclinic' changed to 'triclinic'
according to /home/saulius/struct/CIF-dictionaries/cif_core.dic
dictionary named 'cif_core.dic' version 2.4.1 from 2010-06-29.

Automatic conversion script
Id: cif_fix_values 1715 2011-07-08 13:25:40Z adriana 

The following automatic conversions were performed:

'_exptl_crystal_density_meas' value 'none' was changed to '?' - the
value is perceived as not measured.

Automatic conversion script
Id: cif_fix_values 3008 2015-01-20 13:52:24Z robertas 
;
_cod_original_cell_volume 1056.2(3)
_cod_original_sg_symbol_H-M 'P -1          '
_cod_database_code 2007947

loop_
_symmetry_equiv_pos_as_xyz
+X,+Y,+Z
-X,-Y,-Z

loop_
_atom_site_aniso_label
_atom_site_aniso_U_11
_atom_site_aniso_U_22
_atom_site_aniso_U_33
_atom_site_aniso_U_12
_atom_site_aniso_U_13
_atom_site_aniso_U_23
N6 0.0603(7) 0.0513(6) 0.0482(6) -.0205(5) -.0092(5) 0.0086(4)
N1 0.0518(6) 0.0406(5) 0.0410(5) -.0155(4) 0.0023(5) -.0009(4)
N8 0.0602(7) 0.0592(6) 0.0601(7) -.0234(5) -.0037(5) -.0062(5)
N3 0.0643(7) 0.0533(6) 0.0501(6) -.0234(5) -.0016(5) 0.0028(5)
N4 0.0626(7) 0.0555(6) 0.0484(6) -.0240(5) -.0029(5) 0.0053(5)
C2 0.0520(7) 0.0398(6) 0.0453(7) -.0139(5) 0.0078(6) -.0032(5)
C5 0.0464(7) 0.0454(6) 0.0411(6) -.0130(5) -.0012(5) -.0034(5)
C25 0.0461(7) 0.0491(7) 0.0518(7) -.0148(5) 0.0003(6) -.0075(5)
C22 0.0442(7) 0.0418(6) 0.0420(6) -.0115(5) 0.0014(5) -.0046(5)
N14 0.0653(7) 0.0596(6) 0.0492(6) -.0253(5) 0.0035(5) 0.0008(5)
C30 0.0514(7) 0.0457(6) 0.0436(6) -.0145(5) 0.0018(5) -.0008(5)
C13 0.0484(7) 0.0430(6) 0.0481(7) -.0128(5) 0.0049(6) -.0058(5)
C33 0.0548(8) 0.0532(7) 0.0509(7) -.0254(6) -.0012(6) 0.0033(5)
C19 0.0481(7) 0.0418(6) 0.0461(7) -.0110(5) 0.0026(5) -.0076(5)
C26 0.0513(8) 0.0516(7) 0.0595(8) -.0191(6) 0.0005(6) -.0055(6)
N27 0.0752(8) 0.0707(7) 0.0750(8) -.0341(6) 0.0005(6) 0.0024(6)
N34 0.0721(8) 0.0792(7) 0.0675(7) -.0379(6) -.0151(6) 0.0119(6)
N32 0.0720(8) 0.0729(7) 0.0611(7) -.0311(6) 0.0005(6) 0.0100(6)
C20 0.0515(7) 0.0524(7) 0.0454(7) -.0150(6) -.0018(5) -.0037(5)
C28 0.0528(8) 0.0581(7) 0.0610(8) -.0212(6) 0.0018(7) -.0053(6)
N29 0.0663(8) 0.0899(8) 0.0769(8) -.0311(7) -.0117(7) -.0002(6)
C31 0.0499(8) 0.0537(7) 0.0501(7) -.0159(6) -.0017(6) 0.0017(6)
C24 0.0504(7) 0.0459(6) 0.0461(7) -.0170(5) -.0003(5) -.0013(5)
C7 0.0508(7) 0.0428(6) 0.0540(7) -.0145(5) 0.0068(6) -.0091(5)
C23 0.0527(7) 0.0472(6) 0.0423(6) -.0139(5) -.0034(5) -.0019(5)
C9 0.0642(9) 0.0684(8) 0.0810(10) -.0272(7) -.0025(8) -.0158(7)
C17 0.0576(8) 0.0659(8) 0.0794(9) -.0241(7) -.0003(7) -.0132(7)
C21 0.0538(8) 0.0471(6) 0.0437(7) -.0156(5) 0.0017(6) -.0009(5)
C12 0.0675(9) 0.0614(8) 0.0664(8) -.0300(7) 0.0154(7) -.0122(6)
C16 0.0604(9) 0.0681(8) 0.0900(10) -.0302(7) 0.0116(8) -.0181(7)
C15 0.0727(9) 0.0668(8) 0.0671(9) -.0332(7) 0.0173(7) -.0027(6)
C11 0.0740(10) 0.0750(9) 0.0930(10) -.0403(8) 0.0269(9) -.0225(8)
C18 0.0561(8) 0.0555(7) 0.0581(8) -.0177(6) -.0055(6) -.0066(6)
C10 0.0574(9) 0.0765(9) 0.1070(10) -.0311(7) 0.0088(9) -.0318(8)

loop_
_atom_site_label
_atom_site_fract_x
_atom_site_fract_y
_atom_site_fract_z
_atom_site_U_iso_or_equiv
_atom_site_thermal_displace_type
_atom_site_occupancy
N6 0.30470(10) 0.54670(10) 0.63865(9) 0.0571(5) Uani 1.00
N1 0.37060(10) 0.44909(8) 0.73579(7) 0.0478(5) Uani 1.00
N8 0.13990(10) 0.36862(9) 0.64638(9) 0.0632(6) Uani 1.00
N3 0.39420(10) 0.29614(9) 0.88828(8) 0.0596(6) Uani 1.00
N4 0.50670(10) 0.34670(9) 0.89137(8) 0.0592(6) Uani 1.00
C2 0.31210(10) 0.35820(10) 0.79437(9) 0.0492(6) Uani 1.00
C5 0.49020(10) 0.43990(10) 0.79940(9) 0.0477(6) Uani 1.00
C25 0.60410(10) 0.04510(10) 0.74530(10) 0.0523(6) Uani 1.00
C22 0.26390(10) -0.12090(10) 0.75162(9) 0.0460(6) Uani 1.00
N14 0.58570(10) 0.58205(9) 0.66230(8) 0.0619(6) Uani 1.00
C30 0.15210(10) -0.17320(10) 0.75145(9) 0.0506(6) Uani 1.00
C13 0.59070(10) 0.51690(10) 0.77210(10) 0.0500(6) Uani 1.00
C33 0.0446(2) -0.13580(10) 0.66010(10) 0.0559(7) Uani 1.00
C19 0.49330(10) -0.00990(10) 0.74789(9) 0.0488(6) Uani 1.00
C26 0.61570(10) 0.14400(10) 0.65150(10) 0.0574(7) Uani 1.00
N27 0.62580(10) 0.22380(10) 0.57680(10) 0.0776(7) Uani 1.00
N34 -0.04740(10) -0.10660(10) 0.59100(10) 0.0766(7) Uani 1.00
N32 0.11400(10) -0.35220(10) 0.91266(9) 0.0733(7) Uani 1.00
C20 0.47640(10) -0.10470(10) 0.84560(9) 0.0535(6) Uani 1.00
C28 0.7122(2) 0.01000(10) 0.83590(10) 0.0607(7) Uani 1.00
N29 0.80320(10) -0.01780(10) 0.90540(10) 0.0823(8) Uani 1.00
C31 0.13250(10) -0.27220(10) 0.84320(10) 0.0552(6) Uani 1.00
C24 0.39000(10) 0.02530(10) 0.65242(9) 0.0507(6) Uani 1.00
C7 0.18420(10) 0.32860(10) 0.75880(10) 0.0525(6) Uani 1.00
C23 0.28110(10) -0.02640(10) 0.65365(9) 0.0512(6) Uani 1.00
C9 0.0264(2) 0.33700(10) 0.61360(10) 0.0745(8) Uani 1.00
C17 0.7852(2) 0.58510(10) 0.82970(10) 0.0710(8) Uani 1.00
C21 0.36710(10) -0.15640(10) 0.84681(9) 0.0519(6) Uani 1.00
C12 0.1167(2) 0.25580(10) 0.83980(10) 0.0683(8) Uani 1.00
C16 0.7824(2) 0.65230(10) 0.71630(10) 0.0757(8) Uani 1.00
C15 0.6826(2) 0.64840(10) 0.63780(10) 0.0727(8) Uani 1.00
C11 0.0011(2) 0.22420(10) 0.80240(10) 0.0833(9) Uani 1.00
C18 0.68650(10) 0.51770(10) 0.85700(10) 0.0602(7) Uani 1.00
C10 -0.0443(2) 0.26430(10) 0.6873(2) 0.0829(9) Uani 1.00
H6A 0.259(2) 0.5060(10) 0.5940(10) 0.05000 Uiso 1.00
H6B 0.392(2) 0.5690(10) 0.6050(10) 0.05000 Uiso 1.00
H20 0.54398 -0.13059 0.91020 0.05000 Uiso 1.00
H24 0.40535 0.08767 0.58662 0.05000 Uiso 1.00
H23 0.21526 -0.00086 0.58895 0.05000 Uiso 1.00
H9 0.00681 0.36817 0.53376 0.05000 Uiso 1.00
H17 0.87420 0.58483 0.88786 0.05000 Uiso 1.00
H21 0.35326 -0.21887 0.91241 0.05000 Uiso 1.00
H12 0.15887 0.22839 0.92011 0.05000 Uiso 1.00
H16 0.87279 0.70081 0.69311 0.05000 Uiso 1.00
H15 0.70158 0.69522 0.55948 0.05000 Uiso 1.00
H11 -0.03934 0.17423 0.85569 0.05000 Uiso 1.00
H18 0.70179 0.47176 0.93503 0.05000 Uiso 1.00
H10 -0.11444 0.24111 0.66003 0.05000 Uiso 1.00

loop_
_geom_angle_atom_site_label_1
_geom_angle_atom_site_label_2
_geom_angle_atom_site_label_3
_geom_angle
_geom_angle_publ_flag
N6 N1 C2 126.30(10) yes
N6 N1 C5 127.20(10) yes
C2 N1 C5 105.90(10) yes
C7 N8 C9 117.4(2) no
N4 N3 C2 108.10(10) yes
N3 N4 C5 107.40(10) yes
N1 C2 N3 108.90(10) yes
N1 C2 C7 126.60(10) yes
N3 C2 C7 124.40(10) yes
N1 C5 N4 109.60(10) yes
N1 C5 C13 126.80(10) yes
N4 C5 C13 123.70(10) yes
C19 C25 C26 121.6(2) no
C19 C25 C28 122.7(2) no
C26 C25 C28 115.7(2) no
C30 C22 C23 120.10(10) no
C30 C22 C21 122.20(10) no
C23 C22 C21 117.70(10) no
C13 N14 C15 116.0(2) no
C22 C30 C33 123.30(10) no
C22 C30 C31 123.10(10) no
C33 C30 C31 113.6(2) no
C5 C13 N14 116.90(10) yes
C5 C13 C18 119.70(10) yes
N14 C13 C18 123.4(2) yes
C30 C33 N34 176.4(2) no
C25 C19 C20 121.70(10) no
C25 C19 C24 120.70(10) no
C20 C19 C24 117.60(10) no
C25 C26 N27 179.4(2) no
C19 C20 C21 120.80(10) no
C25 C28 N29 177.3(2) no
C30 C31 N32 177.2(2) no
C19 C24 C23 121.60(10) no
N8 C7 C2 117.80(10) yes
N8 C7 C12 122.6(2) yes
C2 C7 C12 119.6(2) yes
C22 C23 C24 120.70(10) no
N8 C9 C10 123.5(2) no
C16 C17 C18 117.9(2) no
C22 C21 C20 121.50(10) no
C7 C12 C11 118.3(2) no
C17 C16 C15 119.0(2) no
N14 C15 C16 124.2(2) no
C12 C11 C10 119.4(2) no
C13 C18 C17 119.6(2) no
C9 C10 C11 118.8(2) no

loop_
_geom_bond_atom_site_label_1
_geom_bond_atom_site_label_2
_geom_bond_site_symmetry_1
_geom_bond_site_symmetry_2
_geom_bond_distance
_geom_bond_publ_flag
N6 N1 . . 1.421(2) yes
N1 C2 . . 1.366(2) yes
N1 C5 . . 1.357(2) yes
N8 C7 . . 1.345(2) yes
N8 C9 . . 1.331(2) no
N3 N4 . . 1.365(2) yes
N3 C2 . . 1.322(2) yes
N4 C5 . . 1.323(2) yes
C2 C7 . . 1.457(2) yes
C5 C13 . . 1.464(2) yes
C25 C19 . . 1.375(2) no
C25 C26 . . 1.429(2) no
C25 C28 . . 1.424(2) no
C22 C30 . . 1.368(2) no
C22 C23 . . 1.446(2) no
C22 C21 . . 1.433(2) no
N14 C13 . . 1.345(2) yes
N14 C15 . . 1.346(2) no
C30 C33 . . 1.424(2) no
C30 C31 . . 1.439(2) no
C13 C18 . . 1.379(2) yes
C33 N34 . . 1.147(2) no
C19 C20 . . 1.445(2) no
C19 C24 . . 1.437(2) no
C26 N27 . . 1.148(2) no
N32 C31 . . 1.139(2) no
C20 C21 . . 1.339(2) no
C28 N29 . . 1.145(2) no
C24 C23 . . 1.336(2) no
C7 C12 . . 1.398(2) yes
C9 C10 . . 1.372(3) no
C17 C16 . . 1.390(3) no
C17 C18 . . 1.373(2) no
C12 C11 . . 1.370(2) no
C16 C15 . . 1.366(2) no
C11 C10 . . 1.376(3) no

loop_
_geom_contact_atom_site_label_1
_geom_contact_atom_site_label_2
_geom_contact_distance
_geom_contact_site_symmetry_1
_geom_contact_site_symmetry_2
_geom_contact_publ_flag
N6 C30 3.1870(10) 1_555 1_565 no
N6 C33 3.385(2) 1_555 1_565 no
N6 N27 3.440(2) 1_555 2_666 no
N6 C31 3.169(2) 1_555 1_565 no
N1 C26 3.4210(10) 1_555 1_555 no
N1 N27 3.3140(10) 1_555 1_555 no
N1 N32 3.3060(10) 1_555 1_565 no
N1 C31 3.3030(10) 1_555 1_565 no
N3 C25 3.2280(10) 1_555 1_555 no
N3 C26 3.466(2) 1_555 1_555 no
N3 C20 3.4590(10) 1_555 2_657 no
N3 C28 3.467(2) 1_555 1_555 no
N4 C21 3.4080(10) 1_555 2_657 no
N4 C18 3.4550(10) 1_555 2_667 no
C2 C26 3.380(2) 1_555 1_555 no
C2 N32 3.3510(10) 1_555 1_565 no
C5 N27 3.4950(10) 1_555 1_555 no
N14 N27 3.4620(10) 1_555 2_666 no
C26 N34 3.392(2) 1_555 1_655 no
N27 C23 3.438(2) 1_555 2_656 no
N34 N34 3.207(2) 1_555 2_556 no
N32 C12 3.446(2) 1_555 2_557 no
N32 C18 3.261(2) 1_555 2_657 no
C20 C16 3.458(2) 1_555 1_545 no
N29 C31 3.372(2) 1_555 1_655 no
N6 C30 3.1870(10) 1_555 1_565 no
N6 C33 3.385(2) 1_555 1_565 no
N6 N27 3.440(2) 1_555 2_666 no
N6 C31 3.169(2) 1_555 1_565 no
N1 C26 3.4210(10) 1_555 1_555 no
N1 N27 3.3140(10) 1_555 1_555 no
N1 N32 3.3060(10) 1_555 1_565 no
N1 C31 3.3030(10) 1_555 1_565 no
N3 C25 3.2280(10) 1_555 1_555 no
N3 C26 3.466(2) 1_555 1_555 no
N3 C20 3.4590(10) 1_555 2_657 no
N3 C28 3.467(2) 1_555 1_555 no
N4 C21 3.4080(10) 1_555 2_657 no
N4 C18 3.4550(10) 1_555 2_667 no
C2 C26 3.380(2) 1_555 1_555 no
C2 N32 3.3510(10) 1_555 1_565 no
C5 N27 3.4950(10) 1_555 1_555 no
N14 N27 3.4620(10) 1_555 2_666 no
C26 N34 3.392(2) 1_555 1_655 no
N27 C23 3.438(2) 1_555 2_656 no
N34 N34 3.207(2) 1_555 2_556 no
N32 C12 3.446(2) 1_555 2_557 no
N32 C18 3.261(2) 1_555 2_657 no
C20 C16 3.458(2) 1_555 1_545 no
N29 C31 3.372(2) 1_555 1_655 no
C24 C7 3.4160(10) 1_555 1_555 no
C23 C11 3.493(2) 1_555 1_555 no
C23 C10 3.491(2) 1_555 1_555 no
C24 C7 3.4160(10) 1_555 1_555 no
C23 C11 3.493(2) 1_555 1_555 no
C23 C10 3.491(2) 1_555 1_555 no

loop_
_cod_related_entry_id
_cod_related_entry_database
_cod_related_entry_code
1 ChemSpider 21136714
